data_4133761
loop_
_publ_author_name
'Campbell, Mark W.'
'Compton, Jordan S.'
'Kelly, Christopher B.'
'Molander, Gary A.'

_publ_section_title
;
 Three-Component Olefin Dicarbofunctionalization Enabled by
 Nickel/Photoredox Dual Catalysis.
;
_journal_issue 51
_journal_name_full 'Journal of the American Chemical Society'
_journal_page_first 20069
_journal_page_last 20078
_journal_paper_doi 10.1021/jacs.9b08282
_journal_volume 141
_journal_year 2019
_chemical_formula_moiety 'C18 H28 B Cl O2'
_chemical_formula_sum 'C18 H28 B Cl O2'
_chemical_formula_weight 322.66
_space_group_crystal_system triclinic
_space_group_IT_number 2
_space_group_name_Hall '-P 1'
_space_group_name_H-M_alt 'P -1'
_atom_sites_solution_hydrogens geom
_atom_sites_solution_primary direct
_audit_creation_date 2018-08-08
_audit_creation_method
;
Olex2 1.2
(compiled 2018.05.29 svn.r3508 for OlexSys, GUI svn.r5506)
;
_cell_angle_alpha 112.120(2)
_cell_angle_beta 103.086(2)
_cell_angle_gamma 101.278(2)
_cell_formula_units_Z 2
_cell_length_a 9.2264(4)
_cell_length_b 9.8051(4)
_cell_length_c 12.0617(6)
_cell_measurement_reflns_used 9883
_cell_measurement_temperature 173
_cell_measurement_theta_max 27.48
_cell_measurement_theta_min 2.36
_cell_volume 935.71(8)
_computing_cell_refinement 'Bruker SAINT v8.34A'
_computing_data_collection 'Bruker APEX2 v2014.11-0'
_computing_data_reduction 'Bruker SAINT v8.34A'
_computing_molecular_graphics 'Olex2 (Dolomanov et al., 2009)'
_computing_publication_material 'Olex2 (Dolomanov et al., 2009)'
_computing_structure_refinement 'ShelXL (Sheldrick, 2015)'
_computing_structure_solution 'ShelXS (Sheldrick, 2008)'
_diffrn_ambient_temperature 173
_diffrn_measured_fraction_theta_full 0.983
_diffrn_measured_fraction_theta_max 0.975
_diffrn_measurement_device 'CCD area detector'
_diffrn_measurement_device_type 'Bruker APEXII'
_diffrn_measurement_method '\w and \f scans'
_diffrn_radiation_monochromator graphite
_diffrn_radiation_type MoK\a
_diffrn_radiation_wavelength 0.71073
_diffrn_reflns_av_R_equivalents 0.0306
_diffrn_reflns_av_unetI/netI 0.0219
_diffrn_reflns_Laue_measured_fraction_full 0.983
_diffrn_reflns_Laue_measured_fraction_max 0.975
_diffrn_reflns_limit_h_max 11
_diffrn_reflns_limit_h_min -11
_diffrn_reflns_limit_k_max 12
_diffrn_reflns_limit_k_min -12
_diffrn_reflns_limit_l_max 15
_diffrn_reflns_limit_l_min -15
_diffrn_reflns_number 22602
_diffrn_reflns_point_group_measured_fraction_full 0.983
_diffrn_reflns_point_group_measured_fraction_max 0.975
_diffrn_reflns_theta_full 25.242
_diffrn_reflns_theta_max 27.507
_diffrn_reflns_theta_min 1.931
_diffrn_source 'sealed tube'
_exptl_absorpt_coefficient_mu 0.208
_exptl_absorpt_correction_T_max 0.7456
_exptl_absorpt_correction_T_min 0.6228
_exptl_absorpt_correction_type multi-scan
_exptl_absorpt_process_details 'SADABS v2014/4'
_exptl_crystal_colour colourless
_exptl_crystal_density_diffrn 1.145
_exptl_crystal_description irregular
_exptl_crystal_F_000 348
_exptl_crystal_size_max 0.17
_exptl_crystal_size_mid 0.16
_exptl_crystal_size_min 0.04
_refine_diff_density_max 0.692
_refine_diff_density_min -0.404
_refine_diff_density_rms 0.048
_refine_ls_extinction_method none
_refine_ls_goodness_of_fit_ref 1.030
_refine_ls_hydrogen_treatment constr
_refine_ls_matrix_type full
_refine_ls_number_parameters 263
_refine_ls_number_reflns 4181
_refine_ls_number_restraints 108
_refine_ls_restrained_S_all 1.019
_refine_ls_R_factor_all 0.0751
_refine_ls_R_factor_gt 0.0613
_refine_ls_shift/su_max 0.000
_refine_ls_shift/su_mean 0.000
_refine_ls_structure_factor_coef Fsqd
_refine_ls_weighting_details 'w=1/[\s^2^(Fo^2^)+(0.0869P)^2^+0.6032P] where P=(Fo^2^+2Fc^2^)/3'
_refine_ls_weighting_scheme calc
_refine_ls_wR_factor_gt 0.1682
_refine_ls_wR_factor_ref 0.1802
_reflns_Friedel_coverage 0.000
_reflns_number_gt 3338
_reflns_number_total 4181
_reflns_threshold_expression 'I > 2\s(I)'
_cod_data_source_file ja9b08282_si_001.cif
_cod_data_source_block 9241
_cod_depositor_comments 'Adding full bibliography for 4133761--4133763.cif.'
_cod_original_cell_volume 935.71(7)
_cod_database_code 4133761
_shelx_shelxl_version_number 2017/1
_shelx_estimated_absorpt_t_max 0.992
_shelx_estimated_absorpt_t_min 0.965

loop_
_space_group_symop_operation_xyz
'x, y, z'
'-x, -y, -z'

loop_
_atom_site_label
_atom_site_type_symbol
_atom_site_fract_x
_atom_site_fract_y
_atom_site_fract_z
_atom_site_U_iso_or_equiv
_atom_site_adp_type
_atom_site_occupancy
_atom_site_site_symmetry_order
_atom_site_calc_flag
_atom_site_refinement_flags_posn
_atom_site_refinement_flags_adp
_atom_site_refinement_flags_occupancy
_atom_site_disorder_assembly
_atom_site_disorder_group
O1 O 0.79119(18) 0.9307(2) 0.33128(17) 0.0600(5) Uani 1 1 d . . . . .
O2 O 0.71082(19) 0.7671(2) 0.12189(19) 0.0563(5) Uani 1 1 d . . . . .
C1 C 0.9897(4) 0.7974(4) 0.2176(4) 0.0292(7) Uani 0.55 1 d . U P A 1
H1 H 0.967821 0.716581 0.129717 0.035 Uiso 0.55 1 calc R . P A 1
C2 C 1.0967(7) 0.9542(6) 0.2380(4) 0.0254(11) Uani 0.55 1 d . U P A 1
C3 C 1.1666(8) 1.0760(8) 0.3596(4) 0.0319(13) Uani 0.55 1 d G U P A 1
H3 H 1.149623 1.062598 0.430209 0.038 Uiso 0.55 1 calc R . P A 1
C4 C 1.2613(11) 1.2174(8) 0.3777(7) 0.0387(15) Uani 0.55 1 d G U P A 1
H4 H 1.308807 1.300308 0.460528 0.046 Uiso 0.55 1 calc R . P A 1
C5 C 1.2861(13) 1.2370(9) 0.2740(9) 0.041(2) Uani 0.55 1 d G U P A 1
C6 C 1.2163(13) 1.1152(10) 0.1524(8) 0.0387(14) Uani 0.55 1 d G U P A 1
H6 H 1.233199 1.128580 0.081771 0.046 Uiso 0.55 1 calc R . P A 1
C7 C 1.1216(10) 0.9738(8) 0.1343(4) 0.0340(11) Uani 0.55 1 d G U P A 1
H7 H 1.074053 0.890856 0.051446 0.041 Uiso 0.55 1 calc R . P A 1
Cl1 Cl 1.4271(10) 1.4016(9) 0.2938(10) 0.0634(13) Uani 0.55 1 d . U P A 1
C1' C 1.0071(5) 0.8428(5) 0.2925(5) 0.0318(8) Uani 0.45 1 d . U P A 2
H1' H 1.030414 0.859065 0.382485 0.038 Uiso 0.45 1 calc R . P A 2
C2' C 1.1068(9) 0.9804(7) 0.2849(5) 0.0263(14) Uani 0.45 1 d . U P A 2
C3' C 1.1976(10) 1.1138(9) 0.3957(5) 0.0345(15) Uani 0.45 1 d G U P A 2
H3' H 1.192784 1.121139 0.475489 0.041 Uiso 0.45 1 calc R . P A 2
C4' C 1.2956(13) 1.2364(9) 0.3892(9) 0.039(2) Uani 0.45 1 d G U P A 2
H4' H 1.357413 1.327282 0.464600 0.046 Uiso 0.45 1 calc R . P A 2
C5' C 1.3027(16) 1.2256(11) 0.2720(11) 0.0308(17) Uani 0.45 1 d G U P A 2
C6' C 1.2119(15) 1.0922(12) 0.1613(8) 0.0416(19) Uani 0.45 1 d G U P A 2
H6' H 1.216700 1.084867 0.081452 0.050 Uiso 0.45 1 calc R . P A 2
C7' C 1.1139(11) 0.9696(9) 0.1677(5) 0.0321(16) Uani 0.45 1 d G U P A 2
H7' H 1.052050 0.878706 0.092322 0.039 Uiso 0.45 1 calc R . P A 2
Cl1' Cl 1.4132(10) 1.3842(10) 0.2694(12) 0.0627(16) Uani 0.45 1 d . U P A 2
C8 C 1.0633(4) 0.7438(4) 0.3151(3) 0.0325(7) Uani 0.55 1 d . . P A 1
H8a H 1.049085 0.802795 0.396687 0.039 Uiso 0.55 1 calc R . P A 1
H8b H 1.177214 0.767554 0.329376 0.039 Uiso 0.55 1 calc R . P A 1
C8' C 1.0202(5) 0.6855(5) 0.2088(4) 0.0355(9) Uani 0.45 1 d . . P A 2
H8a' H 1.125611 0.700025 0.200201 0.043 Uiso 0.45 1 calc R . P A 2
H8b' H 0.941861 0.641493 0.123176 0.043 Uiso 0.45 1 calc R . P A 2
C9 C 0.9905(2) 0.5664(2) 0.2721(2) 0.0461(5) Uani 1 1 d . . . . .
C10 C 1.0982(5) 0.5654(5) 0.3863(3) 0.1075(16) Uani 1 1 d . . . . .
H10a H 1.206662 0.595731 0.388054 0.161 Uiso 1 1 calc GR . . . .
H10b H 1.070081 0.461088 0.381404 0.161 Uiso 1 1 calc GR . . . .
H10c H 1.087674 0.638769 0.463718 0.161 Uiso 1 1 calc GR . . . .
C11 C 0.9945(4) 0.4367(5) 0.1561(3) 0.0801(10) Uani 1 1 d . . . . .
H11a H 0.918986 0.428162 0.080263 0.120 Uiso 1 1 calc GR . . . .
H11b H 0.967126 0.339044 0.162883 0.120 Uiso 1 1 calc GR . . . .
H11c H 1.099843 0.458633 0.149962 0.120 Uiso 1 1 calc GR . . . .
C12 C 0.8250(3) 0.5380(3) 0.2786(2) 0.0482(5) Uani 1 1 d . . . . .
H12a H 0.823641 0.621755 0.354759 0.072 Uiso 1 1 calc GR . . . .
H12b H 0.791068 0.438868 0.281902 0.072 Uiso 1 1 calc GR . . . .
H12c H 0.753916 0.535057 0.203214 0.072 Uiso 1 1 calc GR . . . .
C13 C 0.5719(2) 0.8042(3) 0.1468(2) 0.0442(5) Uani 1 1 d . . . . .
C14 C 0.6455(2) 0.9539(3) 0.2724(2) 0.0468(5) Uani 1 1 d . . . . .
C15 C 0.4752(3) 0.6702(3) 0.1613(4) 0.0716(9) Uani 1 1 d . . . . .
H15a H 0.462067 0.571887 0.090439 0.107 Uiso 1 1 calc GR . . . .
H15b H 0.372267 0.682170 0.161281 0.107 Uiso 1 1 calc GR . . . .
H15c H 0.529435 0.670570 0.241324 0.107 Uiso 1 1 calc GR . . . .
C16 C 0.4786(3) 0.8205(3) 0.0361(2) 0.0554(6) Uani 1 1 d . . . . .
H16a H 0.546510 0.893714 0.017973 0.083 Uiso 1 1 calc GR . . . .
H16b H 0.392941 0.859039 0.056193 0.083 Uiso 1 1 calc GR . . . .
H16c H 0.435210 0.719383 -0.038304 0.083 Uiso 1 1 calc GR . . . .
C17 C 0.5543(3) 0.9833(4) 0.3620(3) 0.0700(8) Uani 1 1 d . . . . .
H17a H 0.535610 0.897626 0.385484 0.105 Uiso 1 1 calc GR . . . .
H17b H 0.453753 0.991159 0.320890 0.105 Uiso 1 1 calc GR . . . .
H17c H 0.613573 1.080307 0.438253 0.105 Uiso 1 1 calc GR . . . .
C18 C 0.6939(3) 1.0981(3) 0.2492(3) 0.0603(7) Uani 1 1 d . . . . .
H18a H 0.764530 1.185663 0.328747 0.090 Uiso 1 1 calc GR . . . .
H18b H 0.600291 1.123930 0.218088 0.090 Uiso 1 1 calc GR . . . .
H18c H 0.747399 1.076229 0.185963 0.090 Uiso 1 1 calc GR . . . .
B1 B 0.8288(3) 0.8350(3) 0.2337(4) 0.0557(8) Uani 1 1 d . . . . .

loop_
_atom_site_aniso_label
_atom_site_aniso_U_11
_atom_site_aniso_U_22
_atom_site_aniso_U_33
_atom_site_aniso_U_23
_atom_site_aniso_U_13
_atom_site_aniso_U_12
O1 0.0271(7) 0.0923(14) 0.0692(11) 0.0524(11) 0.0069(7) 0.0127(8)
O2 0.0417(9) 0.0551(10) 0.0920(13) 0.0368(9) 0.0388(9) 0.0283(7)
C1 0.0232(15) 0.0297(18) 0.0357(19) 0.0128(15) 0.0142(15) 0.0085(12)
C2 0.0238(16) 0.0295(19) 0.029(3) 0.013(2) 0.017(3) 0.0118(14)
C3 0.027(3) 0.038(4) 0.026(3) 0.013(2) 0.008(3) 0.003(2)
C4 0.023(4) 0.042(3) 0.043(3) 0.013(2) 0.012(2) 0.0060(19)
C5 0.029(3) 0.039(4) 0.066(4) 0.028(3) 0.026(3) 0.016(3)
C6 0.039(3) 0.039(3) 0.056(3) 0.033(2) 0.023(2) 0.014(2)
C7 0.036(2) 0.043(2) 0.035(3) 0.024(2) 0.019(2) 0.0125(17)
Cl1 0.0530(13) 0.0424(14) 0.094(2) 0.0328(13) 0.0308(11) 0.0004(9)
C1' 0.0253(19) 0.033(2) 0.040(2) 0.016(2) 0.0157(19) 0.0103(16)
C2' 0.022(2) 0.040(4) 0.028(4) 0.020(3) 0.016(3) 0.015(3)
C3' 0.029(4) 0.032(4) 0.038(4) 0.013(3) 0.009(3) 0.005(3)
C4' 0.022(5) 0.037(3) 0.054(3) 0.019(3) 0.014(3) 0.002(2)
C5' 0.028(3) 0.028(3) 0.059(4) 0.029(3) 0.028(3) 0.020(3)
C6' 0.053(4) 0.050(4) 0.045(3) 0.033(3) 0.029(3) 0.025(4)
C7' 0.033(3) 0.039(3) 0.026(3) 0.014(3) 0.016(3) 0.010(2)
Cl1' 0.057(3) 0.043(2) 0.118(5) 0.049(3) 0.054(3) 0.019(2)
C8 0.0251(15) 0.0318(17) 0.0410(19) 0.0164(14) 0.0105(13) 0.0090(12)
C8' 0.030(2) 0.035(2) 0.047(3) 0.0180(19) 0.0191(18) 0.0145(16)
C9 0.0342(10) 0.0346(11) 0.0728(15) 0.0273(10) 0.0160(10) 0.0123(8)
C10 0.083(2) 0.133(4) 0.0635(19) -0.0003(19) -0.0058(16) 0.068(2)
C11 0.0671(18) 0.120(3) 0.0595(16) 0.0324(17) 0.0301(14) 0.0461(19)
C12 0.0435(12) 0.0365(11) 0.0699(15) 0.0269(10) 0.0245(11) 0.0095(9)
C13 0.0326(10) 0.0506(12) 0.0611(13) 0.0295(10) 0.0224(9) 0.0191(9)
C14 0.0320(10) 0.0632(14) 0.0462(12) 0.0242(10) 0.0116(9) 0.0182(9)
C15 0.0425(13) 0.0619(17) 0.133(3) 0.0590(18) 0.0405(16) 0.0183(11)
C16 0.0454(13) 0.0596(15) 0.0482(13) 0.0149(11) 0.0077(10) 0.0167(11)
C17 0.0581(16) 0.109(3) 0.0523(14) 0.0350(15) 0.0295(12) 0.0338(16)
C18 0.0568(15) 0.0439(14) 0.0719(17) 0.0244(12) 0.0122(13) 0.0114(11)
B1 0.0276(11) 0.0587(16) 0.115(2) 0.0650(18) 0.0319(14) 0.0193(11)

loop_
_atom_type_symbol
_atom_type_description
_atom_type_scat_dispersion_real
_atom_type_scat_dispersion_imag
_atom_type_scat_source
C C 0.0033 0.0016 'International Tables Vol C Tables 4.2.6.8 and 6.1.1.4'
H H 0.0000 0.0000 'International Tables Vol C Tables 4.2.6.8 and 6.1.1.4'
O O 0.0106 0.0060 'International Tables Vol C Tables 4.2.6.8 and 6.1.1.4'
B B 0.0013 0.0007 'International Tables Vol C Tables 4.2.6.8 and 6.1.1.4'
Cl Cl 0.1484 0.1585 'International Tables Vol C Tables 4.2.6.8 and 6.1.1.4'

loop_
_geom_angle_atom_site_label_1
_geom_angle_atom_site_label_2
_geom_angle_atom_site_label_3
_geom_angle
B1 O1 C14 106.11(18)
B1 O2 C13 107.7(2)
C2 C1 B1 103.3(3)
C8 C1 C2 111.7(3)
C8 C1 B1 111.9(3)
C3 C2 C1 120.0(3)
C3 C2 C7 120.0
C7 C2 C1 120.0(3)
C2 C3 C4 120.0
C3 C4 C5 120.0
C4 C5 Cl1 121.6(6)
C6 C5 C4 120.0
C6 C5 Cl1 117.7(6)
C5 C6 C7 120.0
C6 C7 C2 120.0
C2' C1' C8' 114.1(4)
C2' C1' B1 104.9(4)
C8' C1' B1 105.4(4)
C3' C2' C1' 120.0(4)
C3' C2' C7' 120.0
C7' C2' C1' 119.9(4)
C2' C3' C4' 120.0
C5' C4' C3' 120.0
C4' C5' C6' 120.0
C4' C5' Cl1' 117.7(7)
C6' C5' Cl1' 122.1(7)
C5' C6' C7' 120.0
C2' C7' C6' 120.0
C1 C8 C9 112.9(3)
C1' C8' C9 110.0(3)
C10 C9 C8 94.8(3)
C10 C9 C8' 128.7(3)
C10 C9 C12 109.1(3)
C11 C9 C8 125.9(3)
C11 C9 C8' 90.1(3)
C11 C9 C10 107.2(2)
C11 C9 C12 109.9(2)
C12 C9 C8 108.2(2)
C12 C9 C8' 109.3(2)
O2 C13 C14 101.70(17)
O2 C13 C15 107.94(19)
O2 C13 C16 108.56(19)
C15 C13 C14 112.6(2)
C16 C13 C14 115.6(2)
C16 C13 C15 109.8(2)
O1 C14 C13 101.83(18)
O1 C14 C17 109.14(19)
O1 C14 C18 106.91(19)
C17 C14 C13 117.2(2)
C17 C14 C18 109.5(2)
C18 C14 C13 111.58(19)
O1 B1 C1 134.6(3)
O1 B1 C1' 106.6(3)
O2 B1 O1 113.10(19)
O2 B1 C1 112.0(3)
O2 B1 C1' 140.3(3)

loop_
_geom_bond_atom_site_label_1
_geom_bond_atom_site_label_2
_geom_bond_distance
O1 C14 1.473(3)
O1 B1 1.366(4)
O2 C13 1.463(2)
O2 B1 1.350(4)
C1 C2 1.553(6)
C1 C8 1.538(5)
C1 B1 1.633(4)
C2 C3 1.3950
C2 C7 1.3950
C3 C4 1.3950
C4 C5 1.3952
C5 C6 1.3949
C5 Cl1 1.761(10)
C6 C7 1.3950
C1' C2' 1.523(7)
C1' C8' 1.539(6)
C1' B1 1.611(5)
C2' C3' 1.3950
C2' C7' 1.3951
C3' C4' 1.3950
C4' C5' 1.3948
C5' C6' 1.3950
C5' Cl1' 1.700(11)
C6' C7' 1.3951
C8 C9 1.566(4)
C8' C9 1.632(5)
C9 C10 1.510(4)
C9 C11 1.509(4)
C9 C12 1.522(3)
C13 C14 1.543(3)
C13 C15 1.528(3)
C13 C16 1.498(3)
C14 C17 1.493(3)
C14 C18 1.544(4)
